data_1544799
loop_
_publ_author_name
'Cindri\'c, Marina'
'Pavlovi\'c, Gordana'
'Katava, Robert'
'Agustin, Dominique'

_publ_section_title
;
 Towards a global greener process: from solvent-less synthesis of
 molybdenum(vi) ONO Schiff base complexes to catalyzed olefin epoxidation
 under organic-solvent-free conditions
;
_journal_issue 2
_journal_name_full 'New J. Chem.'
_journal_page_first 594
_journal_paper_doi 10.1039/C6NJ03174A
_journal_volume 41
_journal_year 2017
_chemical_formula_moiety 'C19 H17 Mo N O5, C H4 O'
_chemical_formula_sum 'C20 H21 Mo N O6'
_chemical_formula_weight 467.32
_chemical_name_systematic
cis-dioxo(2-(N-(2-oxonapht-1-yl)methylamino)-5-methylphenolato-N,O,O')-(methanol)-molybdenum(VI)
_space_group_crystal_system monoclinic
_space_group_IT_number 14
_space_group_name_Hall '-P 2ybc'
_space_group_name_H-M_alt 'P 1 21/c 1'
_symmetry_space_group_name_Hall '-P 2ybc'
_symmetry_space_group_name_H-M 'P 1 21/c 1'
_atom_sites_solution_hydrogens mixed
_audit_creation_method SHELXL-2014/7
_audit_update_record
;
2016-10-04 deposited with the CCDC.
2016-12-07 downloaded from the CCDC.
;
_cell_angle_alpha 90
_cell_angle_beta 96.268(19)
_cell_angle_gamma 90
_cell_formula_units_Z 4
_cell_length_a 7.9476(13)
_cell_length_b 14.9809(14)
_cell_length_c 16.765(3)
_cell_measurement_reflns_used 1829
_cell_measurement_temperature 296(2)
_cell_measurement_theta_max 29.1157
_cell_measurement_theta_min 4.2398
_cell_volume 1984.1(5)
_computing_cell_refinement
;
CrysAlisPro, Oxford Diffraction Ltd.,
Version 1.171.33.66 (release 28-04-2010 CrysAlis171 .NET)
(compiled Apr 28 2010,14:27:37)
;
_computing_data_collection
;
CrysAlisPro, Oxford Diffraction Ltd.,
Version 1.171.33.66 (release 28-04-2010 CrysAlis171 .NET)
(compiled Apr 28 2010,14:27:37)
;
_computing_data_reduction
;
CrysAlisPro, Oxford Diffraction Ltd.,
Version 1.171.33.66 (release 28-04-2010 CrysAlis171 .NET)
(compiled Apr 28 2010,14:27:37)
;
_computing_molecular_graphics 'MERCURY 3.7. (CCDC, 2015)'
_computing_publication_material 'SHELXL-2014 (Sheldrick, 2014)'
_computing_structure_refinement 'SHELXL-2014/7 (Sheldrick, 2014)'
_computing_structure_solution 'SHELXT-2014/7 (Sheldrick, 2014)'
_diffrn_ambient_temperature 296(2)
_diffrn_measured_fraction_theta_full 0.994
_diffrn_measured_fraction_theta_max 0.994
_diffrn_measurement_device_type 'Xcalibur, Sapphire3'
_diffrn_measurement_method '\w scans'
_diffrn_radiation_type MoK\a
_diffrn_radiation_wavelength 0.71073
_diffrn_reflns_av_R_equivalents 0.0366
_diffrn_reflns_av_unetI/netI 0.0787
_diffrn_reflns_Laue_measured_fraction_full 0.994
_diffrn_reflns_Laue_measured_fraction_max 0.994
_diffrn_reflns_limit_h_max 9
_diffrn_reflns_limit_h_min -8
_diffrn_reflns_limit_k_max 18
_diffrn_reflns_limit_k_min -13
_diffrn_reflns_limit_l_max 20
_diffrn_reflns_limit_l_min -21
_diffrn_reflns_number 7285
_diffrn_reflns_point_group_measured_fraction_full 0.994
_diffrn_reflns_point_group_measured_fraction_max 0.994
_diffrn_reflns_theta_full 25.242
_diffrn_reflns_theta_max 26.495
_diffrn_reflns_theta_min 4.260
_diffrn_source 'Enhance (Mo) X-ray Source'
_exptl_absorpt_coefficient_mu 0.697
_exptl_absorpt_correction_T_max 1.00000
_exptl_absorpt_correction_T_min 0.61043
_exptl_absorpt_correction_type multi-scan
_exptl_absorpt_process_details
;
CrysAlisPro, Oxford Diffraction Ltd.,
Version 1.171.33.66 (
Empirical absorption correction using spherical harmonics,
 implemented in SCALE3 ABSPACK scaling algorithm.
;
_exptl_crystal_colour 'dark red'
_exptl_crystal_density_diffrn 1.564
_exptl_crystal_description plate
_exptl_crystal_F_000 952
_exptl_crystal_size_max 0.27
_exptl_crystal_size_mid 0.21
_exptl_crystal_size_min 0.19
_refine_diff_density_max 0.417
_refine_diff_density_min -0.485
_refine_diff_density_rms 0.064
_refine_ls_extinction_method none
_refine_ls_goodness_of_fit_ref 0.850
_refine_ls_hydrogen_treatment mixed
_refine_ls_matrix_type full
_refine_ls_number_parameters 262
_refine_ls_number_reflns 4084
_refine_ls_number_restraints 2
_refine_ls_restrained_S_all 0.850
_refine_ls_R_factor_all 0.0841
_refine_ls_R_factor_gt 0.0393
_refine_ls_shift/su_max 0.001
_refine_ls_shift/su_mean 0.000
_refine_ls_structure_factor_coef Fsqd
_refine_ls_weighting_details 'w=1/[\s^2^(Fo^2^)+(0.0358P)^2^] where P=(Fo^2^+2Fc^2^)/3'
_refine_ls_weighting_scheme calc
_refine_ls_wR_factor_gt 0.0738
_refine_ls_wR_factor_ref 0.0811
_reflns_Friedel_coverage 0.000
_reflns_number_gt 2347
_reflns_number_total 4084
_reflns_threshold_expression 'I > 2\s(I)'
_cod_data_source_file c6nj03174a2.cif
_cod_data_source_block 9_2608
_cod_depositor_comments 'Adding full bibliography for 1544795--1544799.cif.'
_cod_database_code 1544799
_shelx_shelxl_version_number 2014/7
_shelx_space_group_comment
;
The symmetry employed for this shelxl refinement is uniquely defined
by the following loop, which should always be used as a source of
symmetry information in preference to the above space-group names.
They are only intended as comments.
;

loop_
_space_group_symop_operation_xyz
'x, y, z'
'-x, y+1/2, -z+1/2'
'-x, -y, -z'
'x, -y-1/2, z-1/2'

loop_
_atom_site_label
_atom_site_type_symbol
_atom_site_fract_x
_atom_site_fract_y
_atom_site_fract_z
_atom_site_U_iso_or_equiv
_atom_site_adp_type
_atom_site_occupancy
_atom_site_site_symmetry_order
_atom_site_calc_flag
_atom_site_refinement_flags_posn
_atom_site_refinement_flags_adp
Mo1 Mo 0.45641(4) -0.00905(2) 0.28638(2) 0.04689(12) Uani 1 1 d . .
N1 N 0.3316(3) -0.02222(16) 0.40157(16) 0.0355(6) Uani 1 1 d . .
O1 O 0.4861(4) -0.01162(17) 0.18832(16) 0.0770(9) Uani 1 1 d . .
O2 O 0.6515(3) 0.00312(17) 0.33800(18) 0.0718(8) Uani 1 1 d . .
O3 O 0.4266(3) -0.13680(14) 0.29923(14) 0.0522(7) Uani 1 1 d . .
O4 O 0.3809(3) 0.11199(14) 0.29764(13) 0.0481(7) Uani 1 1 d . .
O5 O 0.1718(4) -0.02031(19) 0.24042(16) 0.0606(7) Uani 1 1 d D .
H1O5 H 0.104(4) 0.007(2) 0.263(2) 0.073 Uiso 1 1 d D U
O6 O -0.0536(4) 0.0722(3) 0.3069(3) 0.1230(16) Uani 1 1 d D .
H1O6 H -0.131(5) 0.043(4) 0.321(4) 0.148 Uiso 1 1 d D U
C1 C 0.3694(4) -0.1722(2) 0.3657(2) 0.0392(9) Uani 1 1 d . .
C2 C 0.3641(5) -0.2635(2) 0.3775(2) 0.0459(10) Uani 1 1 d . .
H2 H 0.4032 -0.3017 0.3398 0.055 Uiso 1 1 calc R U
C3 C 0.3022(5) -0.2984(2) 0.4437(2) 0.0463(10) Uani 1 1 d . .
C4 C 0.2448(5) -0.2391(2) 0.4998(2) 0.0564(11) Uani 1 1 d . .
H4 H 0.2026 -0.2618 0.5453 0.068 Uiso 1 1 calc R U
C5 C 0.2496(5) -0.1485(2) 0.4890(2) 0.0520(10) Uani 1 1 d . .
H5 H 0.2106 -0.1103 0.5267 0.062 Uiso 1 1 calc R U
C6 C 0.3130(4) -0.1139(2) 0.4214(2) 0.0365(9) Uani 1 1 d . .
C7 C 0.2887(4) 0.0413(2) 0.4466(2) 0.0388(8) Uani 1 1 d . .
H7 H 0.2455 0.0250 0.4938 0.047 Uiso 1 1 calc R U
C8 C 0.3010(4) 0.1351(2) 0.4308(2) 0.0356(8) Uani 1 1 d . .
C9 C 0.3512(4) 0.1664(2) 0.3581(2) 0.0378(9) Uani 1 1 d . .
C10 C 0.3670(5) 0.2582(2) 0.3445(2) 0.0472(10) Uani 1 1 d . .
H10 H 0.4037 0.2777 0.2966 0.057 Uiso 1 1 calc R U
C11 C 0.3302(5) 0.3188(2) 0.3995(2) 0.0543(11) Uani 1 1 d . .
H11 H 0.3416 0.3793 0.3889 0.065 Uiso 1 1 calc R U
C12 C 0.2746(5) 0.2917(2) 0.4729(2) 0.0453(9) Uani 1 1 d . .
C13 C 0.2371(5) 0.3552(2) 0.5315(3) 0.0601(11) Uani 1 1 d . .
H13 H 0.2477 0.4157 0.5209 0.072 Uiso 1 1 calc R U
C14 C 0.1864(6) 0.3293(3) 0.6024(3) 0.0646(12) Uani 1 1 d . .
H14 H 0.1632 0.3719 0.6401 0.078 Uiso 1 1 calc R U
C15 C 0.1690(5) 0.2394(3) 0.6189(2) 0.0580(11) Uani 1 1 d . .
H15 H 0.1328 0.2220 0.6674 0.070 Uiso 1 1 calc R U
C16 C 0.2048(5) 0.1755(2) 0.5642(2) 0.0502(10) Uani 1 1 d . .
H16 H 0.1928 0.1155 0.5765 0.060 Uiso 1 1 calc R U
C17 C 0.2593(4) 0.1994(2) 0.4897(2) 0.0378(8) Uani 1 1 d . .
C18 C 0.2933(6) -0.3983(2) 0.4566(3) 0.0664(12) Uani 1 1 d . .
H18A H 0.1774 -0.4173 0.4488 0.100 Uiso 1 1 calc R U
H18B H 0.3407 -0.4125 0.5102 0.100 Uiso 1 1 calc R U
H18C H 0.3563 -0.4283 0.4189 0.100 Uiso 1 1 calc R U
C19 C 0.0946(7) -0.0816(4) 0.1847(3) 0.1123(19) Uani 1 1 d . .
H19A H 0.0255 -0.0500 0.1433 0.168 Uiso 1 1 calc R U
H19B H 0.0252 -0.1218 0.2113 0.168 Uiso 1 1 calc R U
H19C H 0.1801 -0.1147 0.1612 0.168 Uiso 1 1 calc R U
C20 C -0.0849(6) 0.1605(3) 0.2960(3) 0.0887(16) Uani 1 1 d . .
H20A H -0.1975 0.1736 0.3082 0.133 Uiso 1 1 calc R U
H20B H -0.0747 0.1761 0.2412 0.133 Uiso 1 1 calc R U
H20C H -0.0049 0.1943 0.3308 0.133 Uiso 1 1 calc R U

loop_
_atom_site_aniso_label
_atom_site_aniso_U_11
_atom_site_aniso_U_22
_atom_site_aniso_U_33
_atom_site_aniso_U_23
_atom_site_aniso_U_13
_atom_site_aniso_U_12
Mo1 0.0588(2) 0.03785(18) 0.04806(19) 0.0076(2) 0.02414(15) 0.0060(2)
N1 0.0423(16) 0.0295(14) 0.0350(14) 0.0000(13) 0.0057(13) -0.0007(13)
O1 0.123(2) 0.0515(16) 0.0673(17) 0.0072(15) 0.0576(17) 0.0166(17)
O2 0.0528(15) 0.0593(17) 0.106(2) 0.0295(18) 0.0212(15) 0.0014(16)
O3 0.077(2) 0.0336(12) 0.0517(16) 0.0030(13) 0.0304(15) 0.0101(13)
O4 0.0709(18) 0.0351(13) 0.0405(14) 0.0059(12) 0.0161(14) 0.0031(12)
O5 0.0690(19) 0.0566(17) 0.0549(16) -0.0099(15) 0.0001(14) 0.0015(15)
O6 0.059(2) 0.086(3) 0.233(5) -0.016(3) 0.057(3) -0.004(2)
C1 0.043(2) 0.0341(18) 0.040(2) 0.0034(17) 0.002(2) -0.0011(16)
C2 0.052(2) 0.0344(19) 0.051(2) -0.0059(18) 0.006(2) 0.0049(18)
C3 0.055(3) 0.0308(19) 0.054(2) 0.0016(19) 0.008(2) -0.0041(17)
C4 0.087(3) 0.036(2) 0.050(3) 0.008(2) 0.023(2) -0.009(2)
C5 0.078(3) 0.038(2) 0.043(2) -0.0016(19) 0.022(2) -0.004(2)
C6 0.041(2) 0.0288(17) 0.040(2) 0.0009(17) 0.0053(18) -0.0003(16)
C7 0.046(2) 0.0348(17) 0.0357(19) 0.0004(16) 0.0060(17) -0.0001(16)
C8 0.039(2) 0.0282(17) 0.039(2) 0.0029(16) 0.0004(18) -0.0018(15)
C9 0.040(2) 0.0329(18) 0.041(2) 0.0014(17) 0.0042(19) 0.0005(16)
C10 0.057(3) 0.037(2) 0.048(2) 0.0069(19) 0.008(2) -0.0045(18)
C11 0.066(3) 0.0323(19) 0.064(3) 0.003(2) 0.005(2) -0.002(2)
C12 0.050(2) 0.0329(18) 0.051(2) -0.0002(19) -0.002(2) 0.0019(18)
C13 0.082(3) 0.0310(19) 0.067(3) -0.013(2) 0.006(2) 0.001(2)
C14 0.089(3) 0.044(2) 0.062(3) -0.018(2) 0.013(3) 0.010(2)
C15 0.081(3) 0.049(2) 0.045(2) -0.006(2) 0.017(2) 0.010(2)
C16 0.062(3) 0.036(2) 0.053(2) 0.0012(19) 0.008(2) 0.0086(19)
C17 0.041(2) 0.0336(18) 0.038(2) 0.0008(17) 0.0022(18) 0.0017(17)
C18 0.094(3) 0.0310(19) 0.077(3) 0.005(2) 0.023(3) -0.004(2)
C19 0.136(5) 0.079(4) 0.114(4) -0.033(4) -0.021(4) -0.028(4)
C20 0.069(4) 0.088(4) 0.110(4) 0.019(4) 0.016(3) 0.008(3)

loop_
_atom_type_symbol
_atom_type_description
_atom_type_scat_dispersion_real
_atom_type_scat_dispersion_imag
_atom_type_scat_source
C C 0.0033 0.0016 'International Tables Vol C Tables 4.2.6.8 and 6.1.1.4'
H H 0.0000 0.0000 'International Tables Vol C Tables 4.2.6.8 and 6.1.1.4'
Mo Mo -1.6832 0.6857 'International Tables Vol C Tables 4.2.6.8 and 6.1.1.4'
N N 0.0061 0.0033 'International Tables Vol C Tables 4.2.6.8 and 6.1.1.4'
O O 0.0106 0.0060 'International Tables Vol C Tables 4.2.6.8 and 6.1.1.4'

loop_
_geom_angle_atom_site_label_1
_geom_angle_atom_site_label_2
_geom_angle_atom_site_label_3
_geom_angle
O1 Mo1 O2 106.36(14)
O1 Mo1 O4 101.26(11)
O2 Mo1 O4 97.22(12)
O1 Mo1 O3 96.74(11)
O2 Mo1 O3 99.47(12)
O4 Mo1 O3 150.86(10)
O1 Mo1 N1 161.14(13)
O2 Mo1 N1 92.01(11)
O4 Mo1 N1 80.15(9)
O3 Mo1 N1 75.56(9)
O1 Mo1 O5 84.80(13)
O2 Mo1 O5 168.67(11)
O4 Mo1 O5 78.32(10)
O3 Mo1 O5 80.71(11)
N1 Mo1 O5 77.03(10)
C7 N1 C6 122.5(3)
C7 N1 Mo1 127.1(2)
C6 N1 Mo1 110.37(19)
C1 O3 Mo1 122.14(19)
C9 O4 Mo1 136.8(2)
C19 O5 Mo1 127.6(3)
C19 O5 H1O5 112(3)
Mo1 O5 H1O5 119(3)
C20 O6 H1O6 116(4)
O3 C1 C2 121.5(3)
O3 C1 C6 117.9(3)
C2 C1 C6 120.6(3)
C3 C2 C1 120.9(3)
C3 C2 H2 119.5
C1 C2 H2 119.5
C2 C3 C4 118.2(3)
C2 C3 C18 121.4(3)
C4 C3 C18 120.4(3)
C5 C4 C3 121.5(3)
C5 C4 H4 119.3
C3 C4 H4 119.3
C4 C5 C6 119.6(3)
C4 C5 H5 120.2
C6 C5 H5 120.2
C1 C6 C5 119.1(3)
C1 C6 N1 113.6(3)
C5 C6 N1 127.3(3)
N1 C7 C8 126.2(3)
N1 C7 H7 116.9
C8 C7 H7 116.9
C9 C8 C7 121.2(3)
C9 C8 C17 118.6(3)
C7 C8 C17 120.2(3)
O4 C9 C10 116.6(3)
O4 C9 C8 122.9(3)
C10 C9 C8 120.5(3)
C11 C10 C9 121.3(3)
C11 C10 H10 119.4
C9 C10 H10 119.4
C10 C11 C12 120.9(3)
C10 C11 H11 119.5
C12 C11 H11 119.5
C11 C12 C17 119.7(3)
C11 C12 C13 121.2(3)
C17 C12 C13 119.1(3)
C14 C13 C12 121.4(4)
C14 C13 H13 119.3
C12 C13 H13 119.3
C13 C14 C15 119.9(4)
C13 C14 H14 120.0
C15 C14 H14 120.0
C16 C15 C14 120.7(4)
C16 C15 H15 119.6
C14 C15 H15 119.6
C15 C16 C17 121.3(3)
C15 C16 H16 119.4
C17 C16 H16 119.4
C16 C17 C12 117.6(3)
C16 C17 C8 123.4(3)
C12 C17 C8 119.0(3)
C3 C18 H18A 109.5
C3 C18 H18B 109.5
H18A C18 H18B 109.5
C3 C18 H18C 109.5
H18A C18 H18C 109.5
H18B C18 H18C 109.5
O5 C19 H19A 109.5
O5 C19 H19B 109.5
H19A C19 H19B 109.5
O5 C19 H19C 109.5
H19A C19 H19C 109.5
H19B C19 H19C 109.5
O6 C20 H20A 109.5
O6 C20 H20B 109.5
H20A C20 H20B 109.5
O6 C20 H20C 109.5
H20A C20 H20C 109.5
H20B C20 H20C 109.5

loop_
_geom_bond_atom_site_label_1
_geom_bond_atom_site_label_2
_geom_bond_distance
Mo1 O1 1.686(2)
Mo1 O2 1.701(3)
Mo1 O4 1.926(2)
Mo1 O3 1.943(2)
Mo1 N1 2.274(3)
Mo1 O5 2.314(3)
N1 C7 1.284(4)
N1 C6 1.425(4)
O3 C1 1.357(4)
O4 C9 1.341(4)
O5 C19 1.402(5)
O5 H1O5 0.801(18)
O6 C20 1.354(5)
O6 H1O6 0.81(2)
C1 C2 1.383(5)
C1 C6 1.388(4)
C2 C3 1.367(4)
C2 H2 0.9300
C3 C4 1.406(5)
C3 C18 1.514(5)
C4 C5 1.370(5)
C4 H4 0.9300
C5 C6 1.390(4)
C5 H5 0.9300
C7 C8 1.434(4)
C7 H7 0.9300
C8 C9 1.405(4)
C8 C17 1.443(4)
C9 C10 1.403(4)
C10 C11 1.348(5)
C10 H10 0.9300
C11 C12 1.412(5)
C11 H11 0.9300
C12 C17 1.418(5)
C12 C13 1.422(5)
C13 C14 1.353(5)
C13 H13 0.9300
C14 C15 1.385(5)
C14 H14 0.9300
C15 C16 1.376(4)
C15 H15 0.9300
C16 C17 1.412(4)
C16 H16 0.9300
C18 H18A 0.9600
C18 H18B 0.9600
C18 H18C 0.9600
C19 H19A 0.9600
C19 H19B 0.9600
C19 H19C 0.9600
C20 H20A 0.9600
C20 H20B 0.9600
C20 H20C 0.9600

loop_
_geom_torsion_atom_site_label_1
_geom_torsion_atom_site_label_2
_geom_torsion_atom_site_label_3
_geom_torsion_atom_site_label_4
_geom_torsion
Mo1 O3 C1 C2 -173.7(3)
Mo1 O3 C1 C6 7.4(4)
O3 C1 C2 C3 -178.3(3)
C6 C1 C2 C3 0.5(6)
C1 C2 C3 C4 -0.3(6)
C1 C2 C3 C18 179.1(4)
C2 C3 C4 C5 0.2(6)
C18 C3 C4 C5 -179.2(4)
C3 C4 C5 C6 -0.2(7)
O3 C1 C6 C5 178.3(3)
C2 C1 C6 C5 -0.6(5)
O3 C1 C6 N1 -2.9(5)
C2 C1 C6 N1 178.3(3)
C4 C5 C6 C1 0.4(6)
C4 C5 C6 N1 -178.2(4)
C7 N1 C6 C1 -179.0(3)
Mo1 N1 C6 C1 -1.8(4)
C7 N1 C6 C5 -0.2(6)
Mo1 N1 C6 C5 176.9(3)
C6 N1 C7 C8 -179.2(3)
Mo1 N1 C7 C8 4.2(5)
N1 C7 C8 C9 5.4(6)
N1 C7 C8 C17 -175.5(3)
Mo1 O4 C9 C10 153.4(3)
Mo1 O4 C9 C8 -28.7(6)
C7 C8 C9 O4 3.9(6)
C17 C8 C9 O4 -175.2(3)
C7 C8 C9 C10 -178.3(3)
C17 C8 C9 C10 2.6(5)
O4 C9 C10 C11 176.0(3)
C8 C9 C10 C11 -2.0(6)
C9 C10 C11 C12 0.1(6)
C10 C11 C12 C17 0.9(6)
C10 C11 C12 C13 179.4(4)
C11 C12 C13 C14 -178.9(4)
C17 C12 C13 C14 -0.5(6)
C12 C13 C14 C15 -0.4(7)
C13 C14 C15 C16 0.8(7)
C14 C15 C16 C17 -0.3(6)
C15 C16 C17 C12 -0.5(6)
C15 C16 C17 C8 179.0(4)
C11 C12 C17 C16 179.4(3)
C13 C12 C17 C16 0.9(6)
C11 C12 C17 C8 -0.1(6)
C13 C12 C17 C8 -178.6(3)
C9 C8 C17 C16 178.9(4)
C7 C8 C17 C16 -0.2(5)
C9 C8 C17 C12 -1.6(5)
C7 C8 C17 C12 179.3(3)
